data_2000757
loop_
_publ_author_name
'Warin, V.'
'Lamiot, J.'
'Baert, F.'
'Ait Mansour, H.'
'Houssin, R.'
'Lesieur, D.'

_publ_section_title
;Structure of
 6-benzyl-5-(3,4-dimethoxybenzyl)-3-methyl-5,6,7,8-tetrahydro-3<i>H</i>-oxazolo[5,4-<i>g</i>]isoquinolin-2-one
;
_journal_issue 7
_journal_name_full 'Acta Crystallographica Section C'
_journal_page_first 1243
_journal_page_last 1246
_journal_paper_doi 10.1107/S0108270191013720
_journal_volume 48
_journal_year 1992
_chemical_formula_sum 'C27 H28 N2 O4'
_chemical_formula_weight 444.5
_space_group_IT_number 14
_space_group_name_Hall '-P 2yn'
_space_group_name_H-M_alt 'P 1 21/n 1'
_symmetry_cell_setting monoclinic
_symmetry_space_group_name_H-M 'P 1 21/n 1'
_cell_angle_alpha 90
_cell_angle_beta 92.290(10)
_cell_angle_gamma 90
_cell_formula_units_Z 4
_cell_length_a 7.961(5)
_cell_length_b 11.863(6)
_cell_length_c 24.873(8)
_cell_volume 2347(2)
_diffrn_radiation_type Mo
_diffrn_radiation_wavelength 0.7107
_exptl_absorpt_coefficient_mu 0.049
_exptl_crystal_density_diffrn 1.26
_exptl_crystal_F_000 944
_cod_data_source_file pa0228.cif
_cod_data_source_block pa0228a
_cod_original_cell_volume 2347.16
_cod_original_sg_symbol_H-M 'P 21/n'
_cod_database_code 2000757

loop_
_space_group_symop_id
_space_group_symop_operation_xyz
1 x,y,z
2 -x+1/2,y+1/2,-z+1/2
3 -x,-y,-z
4 x+1/2,-y+1/2,z+1/2

loop_
_atom_site_label
_atom_site_fract_x
_atom_site_fract_y
_atom_site_fract_z
_atom_site_U_iso_or_equiv
O(1) .6294(3) -.7502(2) .45930(10) .78(3)
C(2) .6716(4) -.6590(3) .47680(10) .64(4)
O(3) .7492(2) -.5788(2) .44650(10) .65(3)
C(4) .7781(3) -.4858(2) .47960(10) .53(3)
C(5) .7169(3) -.5075(2) .52950(10) .49(3)
N(6) .6523(3) -.6170(2) .52720(10) .57(3)
C(7) .5812(4) -.6776(2) .57050(10) .79(4)
C(8) .7264(3) -.4280(2) .56950(10) .48(2)
C(9) .8004(3) -.3246(2) .55770(10) .44(2)
C(10) .8662(3) -.3047(2) .50730(10) .51(3)
C(11) .8542(3) -.3876(2) .46720(10) .61(3)
C(12) .9486(3) -.1937(2) .49510(10) .66(3)
C(13) .9958(3) -.1302(2) .54630(10) .57(3)
N(14) .8561(2) -.12290(10) .58250(10) .47(2)
C(15) .8094(3) -.2351(2) .60160(10) .45(2)
C(16) .9305(3) -.2724(2) .64840(10) .53(3)
C(17) .9470(3) -.1869(2) .69270(10) .49(3)
C(18) 1.0894(3) -.1224(2) .70000(10) .56(3)
C(19) 1.1008(3) -.0388(2) .73930(10) .53(3)
C(20) .9690(3) -.0196(2) .77220(10) .49(3)
C(21) .8241(3) -.0853(2) .76590(10) .53(3)
C(22) .8142(3) -.1674(2) .72660(10) .48(3)
O(23) .7001(2) -.0610(2) .80080(10) .69(2)
C(24) .5466(4) -.1189(3) .79390(10) .94(5)
C(25) .7116(3) -.0608(2) .55920(10) .52(3)
C(26) .6141(3) .0002(2) .60110(10) .50(3)
C(27) .4417(4) .0116(2) .59510(10) .63(3)
C(28) .3532(4) .0753(3) .63100(10) .96(5)
C(29) .4366(5) .1261(3) .67390(10) .01(5)
C(30) .6074(5) .1128(2) .68110(10) .076(5)
C(31) .6960(4) .0503(2) .64510(10) .58(3)
O(32) .9651(2) .0621(2) .81120(10) .60(2)
C(33) 1.1097(4) .1306(3) .81890(10) .67(4)
H(71) .574 -.646 .603 .79
H(72) .650 -.734 .578 .79
H(73) .475 -.706 .566 .79
H(8) .684 -.442 .604 .48
H(11) .901 -.373 .431 .61
H(121) 1.047 -.206 .475 .66
H(122) .867 -.147 .471 .66
H(131) 1.034 -.052 .538 .57
H(132) 1.095 -.168 .566 .57
H(15) .693 -.228 .617 .45
H(161) .891 -.341 .662 .53
H(162) 1.044 -.288 .635 .53
H(18) 1.186 -.133 .676 .56
H(19) 1.200 .003 .743 .53
H(22) .714 -.211 .722 .48
H(241) .477 -.085 .820 .94
H(242) .557 -.204 .799 .94
H(243) .497 -.111 .757 .94
H(251) .631 -.108 .536 .52
H(252) .753 -.003 .535 .52
H(28) .230 .088 .625 .96
H(29) .375 .174 .699 1.01
H(27) .382 -.025 .565 .63
H(30) .673 .143 .713 .76
H(31) .817 .045 .649 .58
H(331) 1.086 .181 .849 .67
H(332) 1.133 .170 .785 .67
H(333) 1.213 .080 .830 .67

loop_
_geom_bond_atom_site_label_1
_geom_bond_atom_site_label_2
_geom_bond_distance
O(1) C(2) 1.209(4)
C(2) O(3) 1.376(4)
C(2) N(6) 1.362(4)
O(3) C(4) 1.389(3)
C(4) C(5) 1.375(3)
C(4) C(11) 1.354(3)
C(5) N(6) 1.398(3)
C(5) C(8) 1.371(3)
N(6) C(7) 1.431(4)
C(8) C(9) 1.397(3)
C(9) C(10) 1.397(3)
C(9) C(15) 1.524(3)
C(10) C(11) 1.402(3)
C(10) C(12) 1.507(3)
C(12) C(13) 1.515(3)
C(13) N(14) 1.460(3)
N(14) C(15) 1.466(3)
N(14) C(25) 1.465(3)
C(16) C(17) 1.500(3)
C(17) C(18) 1.374(3)
C(17) C(22) 1.397(3)
C(18) C(19) 1.393(3)
C(19) C(20) 1.374(3)
C(20) C(21) 1.396(3)
C(20) O(32) 1.374(3)
C(21) C(22) 1.381(3)
C(21) O(23) 1.370(3)
O(23) C(24) 1.407(4)
C(25) C(26) 1.508(3)
C(26) C(27) 1.381(4)
C(26) C(31) 1.385(4)
C(27) C(28) 1.383(4)
C(28) C(29) 1.374(4)
C(29) C(30) 1.373(6)
C(30) C(31) 1.378(4)
O(32) C(33) 1.415(4)
